data_7161093
loop_
_publ_author_name
'Xu, Fen'
'Zhang, Shi-Yu'
'Huo, Jia-Qi'
'Zeng, Fan-Wang'
'Zhou, Fu-Kang'
'Barboni, Luciano'

_publ_section_title
;
 Rh(III)-catalyzed cascade C-H activation/amination enables the synthesis
 of 1,2-disubstituted benzimidazoles from amidines and arynes.
;
_journal_issue 15
_journal_name_full 'Organic &amp; biomolecular chemistry'
_journal_page_first 3218
_journal_page_last 3222
_journal_paper_doi 10.1039/d6ob00074f
_journal_volume 24
_journal_year 2026
_chemical_formula_moiety 'C20 H17 N2 O, C20 H17 N3'
_chemical_formula_sum 'C40 H34 N5 O'
_chemical_formula_weight 600.72
_space_group_crystal_system triclinic
_space_group_IT_number 2
_space_group_name_Hall '-P 1'
_space_group_name_H-M_alt 'P -1'
_atom_sites_solution_hydrogens geom
_audit_creation_date 2026-01-14
_audit_creation_method
;
Olex2 1.5
(compiled 2025.07.13 svn.rb7424aed for OlexSys, GUI svn.r7314)
;
_audit_update_record
;
2026-01-14 deposited with the CCDC.	2026-03-25 downloaded from the CCDC.
;
_cell_angle_alpha 90
_cell_angle_beta 97.504(5)
_cell_angle_gamma 90
_cell_formula_units_Z 2
_cell_length_a 6.2779(13)
_cell_length_b 11.148(2)
_cell_length_c 22.875(5)
_cell_measurement_reflns_used 7205
_cell_measurement_temperature 131.9(2)
_cell_measurement_theta_max 25.1000
_cell_measurement_theta_min 3.2250
_cell_volume 1587.2(6)
_computing_cell_refinement
;
CrysAlisPro, Agilent Technologies,
Version 1.171.36.32 (release 02-08-2013 CrysAlis171 .NET)
(compiled Aug  2 2013,16:46:58)
;
_computing_data_collection
;
CrysAlisPro, Agilent Technologies,
Version 1.171.36.32 (release 02-08-2013 CrysAlis171 .NET)
(compiled Aug  2 2013,16:46:58)
;
_computing_data_reduction
;
CrysAlisPro, Agilent Technologies,
Version 1.171.36.32 (release 02-08-2013 CrysAlis171 .NET)
(compiled Aug  2 2013,16:46:58)
;
_computing_molecular_graphics 'Olex2 1.5 (Dolomanov et al., 2009)'
_computing_publication_material 'Olex2 1.5 (Dolomanov et al., 2009)'
_computing_structure_refinement 'SHELXL 2018/3 (Sheldrick, 2015)'
_computing_structure_solution 'SHELXT 2018/2 (Sheldrick, 2018)'
_diffrn_ambient_temperature 131.9(2)
_diffrn_detector_area_resol_mean 16.2116
_diffrn_measured_fraction_theta_full 0.971
_diffrn_measured_fraction_theta_max 0.971
_diffrn_measurement_details
;
#__ type_ start__ end____ width___ exp.time_
  1 omega  -12.00   87.00   1.0000   17.0000
omega____ theta____ kappa____ phi______ frames
    -       18.0372   77.0000  120.0000 99

#__ type_ start__ end____ width___ exp.time_
  2 omega  -10.00   16.00   1.0000   17.0000
omega____ theta____ kappa____ phi______ frames
    -       18.0372  -57.0000 -120.0000 26

#__ type_ start__ end____ width___ exp.time_
  3 omega  -20.00   60.00   1.0000   17.0000
omega____ theta____ kappa____ phi______ frames
    -       18.0372  -99.0000 -120.0000 80

#__ type_ start__ end____ width___ exp.time_
  4 omega  -46.00    7.00   1.0000   17.0000
omega____ theta____ kappa____ phi______ frames
    -       18.0372  -77.0000   90.0000 53

#__ type_ start__ end____ width___ exp.time_
  5 omega  -12.00   21.00   1.0000   17.0000
omega____ theta____ kappa____ phi______ frames
    -       18.0372   77.0000   30.0000 33

#__ type_ start__ end____ width___ exp.time_
  6 omega  -26.00   44.00   1.0000   17.0000
omega____ theta____ kappa____ phi______ frames
    -       18.0372  -37.0000  -30.0000 70

#__ type_ start__ end____ width___ exp.time_
  7 omega    2.00   43.00   1.0000   17.0000
omega____ theta____ kappa____ phi______ frames
    -       18.0372   57.0000 -120.0000 41

#__ type_ start__ end____ width___ exp.time_
  8 omega   11.00   37.00   1.0000   17.0000
omega____ theta____ kappa____ phi______ frames
    -       18.0372   57.0000  -90.0000 26

#__ type_ start__ end____ width___ exp.time_
  9 omega  -64.00  -35.00   1.0000   17.0000
omega____ theta____ kappa____ phi______ frames
    -      -18.8185 -178.0000 -180.0000 29

#__ type_ start__ end____ width___ exp.time_
 10 omega  -88.00  -18.00   1.0000   17.0000
omega____ theta____ kappa____ phi______ frames
    -      -18.8185  -77.0000  -30.0000 70
;
_diffrn_measurement_device_type 'SuperNova, Single source at offset, Eos'
_diffrn_measurement_method '\w scans'
_diffrn_orient_matrix_UB_11 -0.0412144000
_diffrn_orient_matrix_UB_12 -0.0304618000
_diffrn_orient_matrix_UB_13 -0.0075915000
_diffrn_orient_matrix_UB_21 -0.0215789000
_diffrn_orient_matrix_UB_22 0.0113226000
_diffrn_orient_matrix_UB_23 0.0245186000
_diffrn_orient_matrix_UB_31 -0.0193623000
_diffrn_orient_matrix_UB_32 0.0210923000
_diffrn_orient_matrix_UB_33 -0.0202106000
_diffrn_radiation_monochromator mirror
_diffrn_radiation_type 'Mo K\a'
_diffrn_radiation_wavelength 0.71073
_diffrn_reflns_av_R_equivalents 0.0392
_diffrn_reflns_av_unetI/netI 0.0669
_diffrn_reflns_Laue_measured_fraction_full 0.971
_diffrn_reflns_Laue_measured_fraction_max 0.971
_diffrn_reflns_limit_h_max 7
_diffrn_reflns_limit_h_min -6
_diffrn_reflns_limit_k_max 12
_diffrn_reflns_limit_k_min -13
_diffrn_reflns_limit_l_max 24
_diffrn_reflns_limit_l_min -27
_diffrn_reflns_number 9373
_diffrn_reflns_point_group_measured_fraction_full 0.971
_diffrn_reflns_point_group_measured_fraction_max 0.971
_diffrn_reflns_theta_full 24.998
_diffrn_reflns_theta_max 24.998
_diffrn_reflns_theta_min 1.827
_diffrn_source 'SuperNova (Mo) X-ray Source'
_exptl_absorpt_coefficient_mu 0.077
_exptl_absorpt_correction_T_max 1.00000
_exptl_absorpt_correction_T_min 0.62712
_exptl_absorpt_correction_type multi-scan
_exptl_absorpt_process_details
;
CrysAlisPro, Agilent Technologies,
Version 1.171.36.32 (release 02-08-2013 CrysAlis171 .NET)
(compiled Aug  2 2013,16:46:58)
Empirical absorption correction using spherical harmonics,
 implemented in SCALE3 ABSPACK scaling algorithm.
;
_exptl_crystal_colour colourless
_exptl_crystal_colour_primary colourless
_exptl_crystal_density_diffrn 1.257
_exptl_crystal_description block
_exptl_crystal_F_000 634
_exptl_crystal_size_max 0.32
_exptl_crystal_size_mid 0.25
_exptl_crystal_size_min 0.11
_refine_diff_density_max 0.348
_refine_diff_density_min -0.361
_refine_diff_density_rms 0.094
_refine_ls_extinction_coef 0.059(8)
_refine_ls_extinction_expression Fc^*^=kFc[1+0.001xFc^2^\l^3^/sin(2\q)]^-1/4^
_refine_ls_extinction_method 'SHELXL-2018/3 (Sheldrick 2018)'
_refine_ls_goodness_of_fit_ref 1.116
_refine_ls_hydrogen_treatment constr
_refine_ls_matrix_type full
_refine_ls_number_parameters 418
_refine_ls_number_reflns 5439
_refine_ls_number_restraints 0
_refine_ls_restrained_S_all 1.116
_refine_ls_R_factor_all 0.1706
_refine_ls_R_factor_gt 0.1327
_refine_ls_shift/su_max 0.000
_refine_ls_shift/su_mean 0.000
_refine_ls_structure_factor_coef Fsqd
_refine_ls_weighting_details 'w=1/[\s^2^(Fo^2^)+(0.1266P)^2^+8.3833P] where P=(Fo^2^+2Fc^2^)/3'
_refine_ls_weighting_scheme calc
_refine_ls_wR_factor_gt 0.3759
_refine_ls_wR_factor_ref 0.4017
_reflns_Friedel_coverage 0.000
_reflns_number_gt 3503
_reflns_number_total 5439
_reflns_threshold_expression 'I > 2\s(I)'
_cod_data_source_file d6ob00074f2.cif
_cod_data_source_block 260111lu_yq_zz_0773097_zcs_0m
_cod_depositor_comments 'Adding full bibliography for 7161092--7161093.cif.'
_cod_database_code 7161093
_shelx_shelxl_version_number 2018/3
_chemical_oxdiff_formula 'C Zn'
_shelx_space_group_comment
;
The symmetry employed for this shelxl refinement is uniquely defined
by the following loop, which should always be used as a source of
symmetry information in preference to the above space-group names.
They are only intended as comments.
;
_olex2_refinement_description
;
1. Fixed Uiso
 At 1.2 times of:
  All C(H) groups, All N(H) groups, All O(H) groups
 At 1.5 times of:
  All C(H,H,H) groups
2.a Aromatic/amide H refined with riding coordinates:
 O1(H1), C2(H2), C3(H3), C4(H4), C5(H5), C9(H9), C10(H10), C11(H11), C12(H12),
 C13(H13), C15(H15), C16(H16), C18(H18), C19(H19), N004(H004), C00K(H00K),
 C00M(H00M), C00P(H00P), C00Q(H00Q), C00S(H00S), C00T(H00T), C00Y(H00Y),
 C011(H011), C012(H012), C013(H013), C015(H015), C016(H016), C018(H018)
2.b Idealised Me refined as rotating group:
 C20(H20A,H20B,H20C), C019(H01A,H01B,H01C)
;
_olex2_submission_special_instructions 'No special instructions were received'

loop_
_space_group_symop_operation_xyz
'x, y, z'
'-x, -y, -z'

loop_
_atom_site_label
_atom_site_type_symbol
_atom_site_fract_x
_atom_site_fract_y
_atom_site_fract_z
_atom_site_U_iso_or_equiv
_atom_site_adp_type
_atom_site_occupancy
_atom_site_site_symmetry_order
_atom_site_calc_flag
_atom_site_refinement_flags_posn
_atom_site_refinement_flags_adp
_atom_site_refinement_flags_occupancy
_atom_site_disorder_assembly
_atom_site_disorder_group
O1 O 0.4008(14) 0.0890(6) 0.4046(3) 0.090(2) Uani 1 1 d . . . . .
H1 H 0.293185 0.028732 0.398693 0.108 Uiso 1 1 calc R U . . .
N1 N 0.4298(11) 0.3658(6) 0.6077(3) 0.0539(16) Uani 1 1 d . . . . .
N2 N 0.5389(12) 0.4643(6) 0.6925(3) 0.0604(18) Uani 1 1 d . . . . .
C1 C 0.2791(13) 0.4547(7) 0.6126(3) 0.0501(18) Uani 1 1 d . . . . .
C2 C 0.0939(14) 0.4833(8) 0.5760(4) 0.060(2) Uani 1 1 d . . . . .
H2 H 0.049102 0.439959 0.540731 0.072 Uiso 1 1 calc R U . . .
C3 C -0.0235(16) 0.5798(9) 0.5938(4) 0.071(2) Uani 1 1 d . . . . .
H3 H -0.152888 0.603197 0.570350 0.085 Uiso 1 1 calc R U . . .
C4 C 0.0450(17) 0.6418(9) 0.6451(4) 0.072(3) Uani 1 1 d . . . . .
H4 H -0.038161 0.707795 0.655537 0.087 Uiso 1 1 calc R U . . .
C5 C 0.2291(15) 0.6118(8) 0.6817(4) 0.063(2) Uani 1 1 d . . . . .
H5 H 0.273288 0.655795 0.716720 0.075 Uiso 1 1 calc R U . . .
C6 C 0.3468(13) 0.5160(7) 0.6657(3) 0.0529(19) Uani 1 1 d . . . . .
C7 C 0.5812(13) 0.3745(7) 0.6578(3) 0.055(2) Uani 1 1 d . . . . .
C8 C 0.7673(13) 0.2949(7) 0.6709(3) 0.0529(19) Uani 1 1 d . . . . .
C9 C 0.7701(15) 0.1777(8) 0.6510(4) 0.064(2) Uani 1 1 d . . . . .
H9 H 0.650520 0.145749 0.626087 0.076 Uiso 1 1 calc R U . . .
C10 C 0.9523(16) 0.1067(9) 0.6681(4) 0.075(3) Uani 1 1 d . . . . .
H10 H 0.953941 0.026508 0.654105 0.090 Uiso 1 1 calc R U . . .
C11 C 1.1219(16) 0.1470(9) 0.7030(4) 0.070(2) Uani 1 1 d . . . . .
H11 H 1.241105 0.095816 0.714464 0.084 Uiso 1 1 calc R U . . .
C12 C 1.1239(16) 0.2675(10) 0.7232(4) 0.076(3) Uani 1 1 d . . . . .
H12 H 1.245281 0.298471 0.747682 0.091 Uiso 1 1 calc R U . . .
C13 C 0.9457(14) 0.3393(8) 0.7066(4) 0.063(2) Uani 1 1 d . . . . .
H13 H 0.945758 0.420055 0.719826 0.076 Uiso 1 1 calc R U . . .
C14 C 0.4281(13) 0.2903(7) 0.5556(3) 0.0501(18) Uani 1 1 d . . . . .
C15 C 0.2766(16) 0.2025(8) 0.5441(4) 0.066(2) Uani 1 1 d . . . . .
H15 H 0.175489 0.187137 0.570673 0.079 Uiso 1 1 calc R U . . .
C16 C 0.2740(17) 0.1357(8) 0.4921(4) 0.073(3) Uani 1 1 d . . . . .
H16 H 0.170854 0.073716 0.483509 0.088 Uiso 1 1 calc R U . . .
C17 C 0.4199(15) 0.1589(7) 0.4532(4) 0.061(2) Uani 1 1 d . . . . .
C18 C 0.5668(15) 0.2468(8) 0.4652(4) 0.064(2) Uani 1 1 d . . . . .
H18 H 0.668654 0.262123 0.438877 0.077 Uiso 1 1 calc R U . . .
C19 C 0.5689(15) 0.3160(8) 0.5169(4) 0.061(2) Uani 1 1 d . . . . .
H19 H 0.668179 0.380118 0.524682 0.073 Uiso 1 1 calc R U . . .
C20 C 0.545(2) 0.1073(11) 0.3625(5) 0.097(4) Uani 1 1 d . . . . .
H20A H 0.505972 0.053856 0.328742 0.146 Uiso 1 1 calc R U . . .
H20B H 0.691583 0.089906 0.380507 0.146 Uiso 1 1 calc R U . . .
H20C H 0.535471 0.190877 0.349054 0.146 Uiso 1 1 calc R U . . .
N001 N 0.5709(11) 0.8653(6) 0.8919(3) 0.0548(17) Uani 1 1 d . . . . .
N002 N 0.4622(11) 0.9631(6) 0.8075(3) 0.0587(18) Uani 1 1 d . . . . .
N004 N 0.5997(14) 0.5897(6) 1.0956(3) 0.068(2) Uani 1 1 d . . . . .
H004 H 0.700609 0.534702 1.101778 0.082 Uiso 1 1 calc R U . . .
C00A C 0.2324(13) 0.7952(7) 0.8285(3) 0.0525(19) Uani 1 1 d . . . . .
C00E C 0.4203(13) 0.8737(7) 0.8423(3) 0.055(2) Uani 1 1 d . . . . .
C00H C 0.6512(13) 1.0151(7) 0.8351(3) 0.0527(19) Uani 1 1 d . . . . .
C00J C 0.5821(15) 0.6589(8) 1.0462(4) 0.062(2) Uani 1 1 d . . . . .
C00K C 0.9069(14) 0.9834(8) 0.9240(4) 0.060(2) Uani 1 1 d . . . . .
H00K H 0.952439 0.940389 0.959305 0.072 Uiso 1 1 calc R U . . .
C00M C 0.4313(14) 0.8160(8) 0.9835(4) 0.060(2) Uani 1 1 d . . . . .
H00M H 0.332408 0.880300 0.975672 0.072 Uiso 1 1 calc R U . . .
C00P C 0.2300(15) 0.6774(8) 0.8485(4) 0.063(2) Uani 1 1 d . . . . .
H00P H 0.349907 0.645907 0.873405 0.076 Uiso 1 1 calc R U . . .
C00Q C 0.7731(15) 1.1118(8) 0.8186(4) 0.062(2) Uani 1 1 d . . . . .
H00Q H 0.729398 1.154924 0.783238 0.075 Uiso 1 1 calc R U . . .
C00S C 0.4325(15) 0.7485(8) 1.0343(4) 0.066(2) Uani 1 1 d . . . . .
H00S H 0.330925 0.764090 1.060756 0.079 Uiso 1 1 calc R U . . .
C00T C 0.7211(16) 0.7025(8) 0.9560(4) 0.069(2) Uani 1 1 d . . . . .
H00T H 0.820156 0.686292 0.928947 0.083 Uiso 1 1 calc R U . . .
C00Y C 0.7277(17) 0.6365(8) 1.0076(4) 0.073(3) Uani 1 1 d . . . . .
H00Y H 0.833157 0.575712 1.016304 0.088 Uiso 1 1 calc R U . . .
C007 C 0.5722(13) 0.7902(7) 0.9445(3) 0.0517(19) Uani 1 1 d . . . . .
C009 C 0.7194(13) 0.9538(7) 0.8870(3) 0.0509(18) Uani 1 1 d . . . . .
C011 C 0.0541(14) 0.8397(8) 0.7928(4) 0.065(2) Uani 1 1 d . . . . .
H011 H 0.052793 0.920348 0.779422 0.077 Uiso 1 1 calc R U . . .
C012 C 1.0227(15) 1.0801(8) 0.9060(4) 0.066(2) Uani 1 1 d . . . . .
H012 H 1.151268 1.104122 0.929700 0.079 Uiso 1 1 calc R U . . .
C013 C 0.0494(16) 0.6059(9) 0.8316(4) 0.071(2) Uani 1 1 d . . . . .
H013 H 0.048154 0.525591 0.845451 0.085 Uiso 1 1 calc R U . . .
C015 C -0.1227(17) 0.6479(10) 0.7963(4) 0.074(3) Uani 1 1 d . . . . .
H015 H -0.242652 0.597255 0.784817 0.089 Uiso 1 1 calc R U . . .
C016 C -0.1234(15) 0.7659(10) 0.7768(4) 0.075(3) Uani 1 1 d . . . . .
H016 H -0.245290 0.796475 0.752346 0.089 Uiso 1 1 calc R U . . .
C018 C 0.9555(17) 1.1424(9) 0.8543(4) 0.075(3) Uani 1 1 d . . . . .
H018 H 1.038901 1.208063 0.843649 0.090 Uiso 1 1 calc R U . . .
C019 C 0.455(2) 0.6074(11) 1.1367(5) 0.102(4) Uani 1 1 d . . . . .
H01A H 0.309203 0.586581 1.118533 0.153 Uiso 1 1 calc R U . . .
H01B H 0.458100 0.691740 1.148900 0.153 Uiso 1 1 calc R U . . .
H01C H 0.495290 0.556356 1.171178 0.153 Uiso 1 1 calc R U . . .

loop_
_atom_site_aniso_label
_atom_site_aniso_U_11
_atom_site_aniso_U_22
_atom_site_aniso_U_33
_atom_site_aniso_U_23
_atom_site_aniso_U_13
_atom_site_aniso_U_12
O1 0.134(6) 0.075(4) 0.063(4) -0.024(3) 0.017(4) -0.026(4)
N1 0.060(4) 0.059(4) 0.040(3) -0.004(3) 0.000(3) -0.002(3)
N2 0.075(5) 0.064(4) 0.041(4) -0.002(3) 0.002(3) -0.004(4)
C1 0.065(5) 0.045(4) 0.041(4) 0.002(3) 0.007(4) -0.003(4)
C2 0.059(5) 0.069(5) 0.052(5) 0.001(4) 0.005(4) 0.004(4)
C3 0.076(6) 0.075(6) 0.062(6) 0.007(5) 0.011(5) 0.014(5)
C4 0.094(7) 0.069(6) 0.056(5) -0.005(4) 0.020(5) 0.025(5)
C5 0.085(6) 0.060(5) 0.045(5) -0.003(4) 0.017(4) 0.006(4)
C6 0.059(5) 0.058(5) 0.041(4) 0.002(3) 0.007(4) -0.005(4)
C7 0.063(5) 0.067(5) 0.035(4) 0.004(4) 0.001(4) -0.011(4)
C8 0.058(5) 0.050(4) 0.049(4) 0.010(3) 0.003(4) 0.001(4)
C9 0.078(6) 0.064(5) 0.046(5) 0.002(4) -0.005(4) -0.009(4)
C10 0.075(6) 0.078(6) 0.072(6) 0.003(5) 0.007(5) 0.021(5)
C11 0.073(6) 0.083(7) 0.055(5) 0.013(5) 0.010(5) 0.017(5)
C12 0.068(6) 0.095(7) 0.063(6) 0.026(5) -0.003(5) -0.012(5)
C13 0.067(5) 0.063(5) 0.056(5) 0.013(4) -0.002(4) -0.004(4)
C14 0.063(5) 0.047(4) 0.040(4) -0.002(3) 0.004(4) -0.002(4)
C15 0.079(6) 0.063(5) 0.057(5) -0.007(4) 0.014(4) -0.014(5)
C16 0.096(7) 0.062(5) 0.060(5) -0.010(4) 0.003(5) -0.025(5)
C17 0.075(6) 0.054(5) 0.053(5) -0.003(4) 0.003(4) 0.007(4)
C18 0.066(5) 0.069(5) 0.059(5) -0.004(4) 0.014(4) -0.005(4)
C19 0.073(6) 0.060(5) 0.048(5) -0.007(4) 0.005(4) -0.010(4)
C20 0.129(10) 0.105(9) 0.063(6) -0.029(6) 0.027(7) -0.012(7)
N001 0.065(4) 0.060(4) 0.037(3) 0.004(3) -0.001(3) 0.003(3)
N002 0.071(5) 0.057(4) 0.046(4) 0.004(3) -0.001(3) 0.005(3)
N004 0.107(6) 0.056(4) 0.043(4) 0.023(3) 0.015(4) 0.022(4)
C00A 0.059(5) 0.056(5) 0.042(4) -0.009(3) 0.004(4) 0.004(4)
C00E 0.060(5) 0.062(5) 0.042(4) 0.000(4) 0.004(4) 0.013(4)
C00H 0.061(5) 0.055(4) 0.043(4) 0.000(3) 0.007(4) 0.008(4)
C00J 0.075(6) 0.058(5) 0.052(5) 0.006(4) 0.004(4) -0.002(4)
C00K 0.064(5) 0.071(5) 0.045(4) -0.001(4) 0.003(4) -0.001(4)
C00M 0.063(5) 0.065(5) 0.051(5) 0.012(4) 0.003(4) 0.008(4)
C00P 0.069(6) 0.067(5) 0.053(5) -0.001(4) 0.002(4) 0.006(4)
C00Q 0.082(6) 0.061(5) 0.046(5) 0.009(4) 0.016(4) 0.003(4)
C00S 0.075(6) 0.067(5) 0.055(5) 0.005(4) 0.011(4) 0.007(5)
C00T 0.082(6) 0.074(6) 0.053(5) 0.002(4) 0.017(5) 0.014(5)
C00Y 0.096(7) 0.065(6) 0.060(5) 0.010(4) 0.012(5) 0.026(5)
C007 0.060(5) 0.049(4) 0.044(4) 0.008(3) 0.001(4) 0.005(4)
C009 0.060(5) 0.046(4) 0.046(4) 0.004(3) 0.005(4) 0.006(4)
C011 0.067(5) 0.067(5) 0.058(5) -0.013(4) 0.001(4) 0.003(4)
C012 0.071(6) 0.073(6) 0.053(5) -0.001(4) 0.004(4) -0.009(5)
C013 0.078(6) 0.079(6) 0.055(5) -0.003(4) 0.008(5) -0.016(5)
C015 0.076(6) 0.083(7) 0.063(6) -0.013(5) 0.010(5) -0.012(5)
C016 0.063(6) 0.104(8) 0.054(5) -0.024(5) -0.004(4) 0.011(5)
C018 0.091(7) 0.075(6) 0.061(6) 0.004(5) 0.017(5) -0.023(5)
C019 0.150(11) 0.096(8) 0.063(7) 0.032(6) 0.023(7) 0.009(7)

loop_
_atom_type_symbol
_atom_type_description
_atom_type_scat_dispersion_real
_atom_type_scat_dispersion_imag
_atom_type_scat_source
C C 0.0033 0.0016 'International Tables Vol C Tables 4.2.6.8 and 6.1.1.4'
H H 0.0000 0.0000 'International Tables Vol C Tables 4.2.6.8 and 6.1.1.4'
N N 0.0061 0.0033 'International Tables Vol C Tables 4.2.6.8 and 6.1.1.4'
O O 0.0106 0.0060 'International Tables Vol C Tables 4.2.6.8 and 6.1.1.4'

loop_
_geom_angle_atom_site_label_1
_geom_angle_atom_site_label_2
_geom_angle_atom_site_label_3
_geom_angle
_geom_angle_site_symmetry_1
_geom_angle_site_symmetry_3
_geom_angle_publ_flag
C17 O1 H1 120.6 . . ?
C17 O1 C20 118.7(8) . . ?
C20 O1 H1 120.6 . . ?
C1 N1 C7 106.5(6) . . ?
C1 N1 C14 123.1(6) . . ?
C7 N1 C14 130.1(7) . . ?
C7 N2 C6 106.1(7) . . ?
N1 C1 C6 106.5(7) . . ?
C2 C1 N1 130.3(7) . . ?
C2 C1 C6 123.2(8) . . ?
C1 C2 H2 122.1 . . ?
C1 C2 C3 115.8(8) . . ?
C3 C2 H2 122.1 . . ?
C2 C3 H3 119.4 . . ?
C4 C3 C2 121.2(9) . . ?
C4 C3 H3 119.4 . . ?
C3 C4 H4 118.7 . . ?
C5 C4 C3 122.5(8) . . ?
C5 C4 H4 118.7 . . ?
C4 C5 H5 121.1 . . ?
C6 C5 C4 117.8(8) . . ?
C6 C5 H5 121.1 . . ?
N2 C6 C1 108.8(7) . . ?
C5 C6 N2 131.7(8) . . ?
C5 C6 C1 119.5(8) . . ?
N1 C7 C8 124.4(7) . . ?
N2 C7 N1 112.1(7) . . ?
N2 C7 C8 123.4(7) . . ?
C9 C8 C7 123.2(7) . . ?
C9 C8 C13 119.1(8) . . ?
C13 C8 C7 117.6(7) . . ?
C8 C9 H9 120.5 . . ?
C8 C9 C10 119.0(8) . . ?
C10 C9 H9 120.5 . . ?
C9 C10 H10 118.7 . . ?
C11 C10 C9 122.6(10) . . ?
C11 C10 H10 118.7 . . ?
C10 C11 H11 120.3 . . ?
C10 C11 C12 119.3(9) . . ?
C12 C11 H11 120.3 . . ?
C11 C12 H12 120.5 . . ?
C13 C12 C11 119.0(9) . . ?
C13 C12 H12 120.5 . . ?
C8 C13 H13 119.5 . . ?
C12 C13 C8 121.0(9) . . ?
C12 C13 H13 119.5 . . ?
C15 C14 N1 120.1(7) . . ?
C19 C14 N1 118.3(7) . . ?
C19 C14 C15 121.3(7) . . ?
C14 C15 H15 120.8 . . ?
C14 C15 C16 118.4(9) . . ?
C16 C15 H15 120.8 . . ?
C15 C16 H16 119.6 . . ?
C17 C16 C15 120.8(8) . . ?
C17 C16 H16 119.6 . . ?
O1 C17 C16 115.3(8) . . ?
C18 C17 O1 124.8(9) . . ?
C18 C17 C16 119.9(8) . . ?
C17 C18 H18 120.0 . . ?
C17 C18 C19 119.9(9) . . ?
C19 C18 H18 120.0 . . ?
C14 C19 C18 119.7(8) . . ?
C14 C19 H19 120.2 . . ?
C18 C19 H19 120.2 . . ?
O1 C20 H20A 109.5 . . ?
O1 C20 H20B 109.5 . . ?
O1 C20 H20C 109.5 . . ?
H20A C20 H20B 109.5 . . ?
H20A C20 H20C 109.5 . . ?
H20B C20 H20C 109.5 . . ?
C00E N001 C007 130.0(7) . . ?
C009 N001 C00E 106.5(6) . . ?
C009 N001 C007 123.1(6) . . ?
C00E N002 C00H 105.4(6) . . ?
C00J N004 H004 120.5 . . ?
C00J N004 C019 119.1(8) . . ?
C019 N004 H004 120.5 . . ?
C00P C00A C00E 122.3(7) . . ?
C011 C00A C00E 118.5(7) . . ?
C011 C00A C00P 119.2(8) . . ?
N001 C00E C00A 125.5(7) . . ?
N002 C00E N001 112.0(7) . . ?
N002 C00E C00A 122.4(7) . . ?
N002 C00H C00Q 131.3(7) . . ?
C009 C00H N002 109.3(7) . . ?
C009 C00H C00Q 119.4(8) . . ?
N004 C00J C00S 123.8(9) . . ?
N004 C00J C00Y 116.2(8) . . ?
C00S C00J C00Y 120.0(8) . . ?
C009 C00K H00K 122.1 . . ?
C012 C00K H00K 122.1 . . ?
C012 C00K C009 115.7(8) . . ?
C00S C00M H00M 120.0 . . ?
C007 C00M H00M 120.0 . . ?
C007 C00M C00S 120.1(8) . . ?
C00A C00P H00P 120.3 . . ?
C00A C00P C013 119.4(8) . . ?
C013 C00P H00P 120.3 . . ?
C00H C00Q H00Q 120.7 . . ?
C018 C00Q C00H 118.5(8) . . ?
C018 C00Q H00Q 120.7 . . ?
C00J C00S C00M 119.3(9) . . ?
C00J C00S H00S 120.3 . . ?
C00M C00S H00S 120.3 . . ?
C00Y C00T H00T 120.3 . . ?
C007 C00T H00T 120.3 . . ?
C007 C00T C00Y 119.4(9) . . ?
C00J C00Y C00T 120.1(9) . . ?
C00J C00Y H00Y 119.9 . . ?
C00T C00Y H00Y 119.9 . . ?
C00M C007 N001 118.8(7) . . ?
C00T C007 N001 120.1(8) . . ?
C00T C007 C00M 121.0(7) . . ?
N001 C009 C00H 106.6(7) . . ?
N001 C009 C00K 130.4(7) . . ?
C00H C009 C00K 122.9(8) . . ?
C00A C011 H011 120.0 . . ?
C00A C011 C016 120.0(9) . . ?
C016 C011 H011 120.0 . . ?
C00K C012 H012 119.1 . . ?
C018 C012 C00K 121.8(9) . . ?
C018 C012 H012 119.1 . . ?
C00P C013 H013 119.1 . . ?
C015 C013 C00P 121.7(9) . . ?
C015 C013 H013 119.1 . . ?
C013 C015 H015 120.3 . . ?
C013 C015 C016 119.4(9) . . ?
C016 C015 H015 120.3 . . ?
C011 C016 H016 119.8 . . ?
C015 C016 C011 120.3(9) . . ?
C015 C016 H016 119.8 . . ?
C00Q C018 C012 121.6(9) . . ?
C00Q C018 H018 119.2 . . ?
C012 C018 H018 119.2 . . ?
N004 C019 H01A 109.5 . . ?
N004 C019 H01B 109.5 . . ?
N004 C019 H01C 109.5 . . ?
H01A C019 H01B 109.5 . . ?
H01A C019 H01C 109.5 . . ?
H01B C019 H01C 109.5 . . ?

loop_
_geom_bond_atom_site_label_1
_geom_bond_atom_site_label_2
_geom_bond_distance
_geom_bond_site_symmetry_2
_geom_bond_publ_flag
O1 H1 0.9500 . ?
O1 C17 1.351(10) . ?
O1 C20 1.418(13) . ?
N1 C1 1.385(10) . ?
N1 C7 1.393(9) . ?
N1 C14 1.458(9) . ?
N2 C6 1.404(10) . ?
N2 C7 1.326(10) . ?
C1 C2 1.379(11) . ?
C1 C6 1.411(11) . ?
C2 H2 0.9500 . ?
C2 C3 1.396(12) . ?
C3 H3 0.9500 . ?
C3 C4 1.381(13) . ?
C4 H4 0.9500 . ?
C4 C5 1.377(13) . ?
C5 H5 0.9500 . ?
C5 C6 1.374(11) . ?
C7 C8 1.467(11) . ?
C8 C9 1.385(11) . ?
C8 C13 1.388(11) . ?
C9 H9 0.9500 . ?
C9 C10 1.404(13) . ?
C10 H10 0.9500 . ?
C10 C11 1.323(13) . ?
C11 H11 0.9500 . ?
C11 C12 1.420(14) . ?
C12 H12 0.9500 . ?
C12 C13 1.388(13) . ?
C13 H13 0.9500 . ?
C14 C15 1.366(11) . ?
C14 C19 1.361(11) . ?
C15 H15 0.9500 . ?
C15 C16 1.402(12) . ?
C16 H16 0.9500 . ?
C16 C17 1.381(13) . ?
C17 C18 1.349(12) . ?
C18 H18 0.9500 . ?
C18 C19 1.410(12) . ?
C19 H19 0.9500 . ?
C20 H20A 0.9800 . ?
C20 H20B 0.9800 . ?
C20 H20C 0.9800 . ?
N001 C00E 1.381(10) . ?
N001 C007 1.466(9) . ?
N001 C009 1.372(10) . ?
N002 C00E 1.323(10) . ?
N002 C00H 1.395(10) . ?
N004 H004 0.8800 . ?
N004 C00J 1.360(10) . ?
N004 C019 1.405(14) . ?
C00A C00E 1.469(12) . ?
C00A C00P 1.392(12) . ?
C00A C011 1.387(11) . ?
C00H C00Q 1.402(12) . ?
C00H C009 1.389(10) . ?
C00J C00S 1.374(12) . ?
C00J C00Y 1.374(13) . ?
C00K H00K 0.9500 . ?
C00K C009 1.397(11) . ?
C00K C012 1.393(12) . ?
C00M H00M 0.9500 . ?
C00M C00S 1.385(11) . ?
C00M C007 1.366(12) . ?
C00P H00P 0.9500 . ?
C00P C013 1.399(13) . ?
C00Q H00Q 0.9500 . ?
C00Q C018 1.361(13) . ?
C00S H00S 0.9500 . ?
C00T H00T 0.9500 . ?
C00T C00Y 1.387(12) . ?
C00T C007 1.355(11) . ?
C00Y H00Y 0.9500 . ?
C011 H011 0.9500 . ?
C011 C016 1.395(13) . ?
C012 H012 0.9500 . ?
C012 C018 1.388(13) . ?
C013 H013 0.9500 . ?
C013 C015 1.346(13) . ?
C015 H015 0.9500 . ?
C015 C016 1.389(14) . ?
C016 H016 0.9500 . ?
C018 H018 0.9500 . ?
C019 H01A 0.9800 . ?
C019 H01B 0.9800 . ?
C019 H01C 0.9800 . ?

loop_
_geom_torsion_atom_site_label_1
_geom_torsion_atom_site_label_2
_geom_torsion_atom_site_label_3
_geom_torsion_atom_site_label_4
_geom_torsion
_geom_torsion_site_symmetry_1
_geom_torsion_site_symmetry_2
_geom_torsion_site_symmetry_3
_geom_torsion_site_symmetry_4
_geom_torsion_publ_flag
O1 C17 C18 C19 178.7(8) . . . . ?
N1 C1 C2 C3 -179.8(8) . . . . ?
N1 C1 C6 N2 0.4(9) . . . . ?
N1 C1 C6 C5 178.6(7) . . . . ?
N1 C7 C8 C9 -28.0(12) . . . . ?
N1 C7 C8 C13 154.1(8) . . . . ?
N1 C14 C15 C16 177.0(8) . . . . ?
N1 C14 C19 C18 -178.1(7) . . . . ?
N2 C7 C8 C9 152.6(8) . . . . ?
N2 C7 C8 C13 -25.3(12) . . . . ?
C1 N1 C7 N2 -1.8(9) . . . . ?
C1 N1 C7 C8 178.7(7) . . . . ?
C1 N1 C14 C15 -73.0(10) . . . . ?
C1 N1 C14 C19 101.9(9) . . . . ?
C1 C2 C3 C4 0.3(13) . . . . ?
C2 C1 C6 N2 179.5(7) . . . . ?
C2 C1 C6 C5 -2.3(12) . . . . ?
C2 C3 C4 C5 -0.9(15) . . . . ?
C3 C4 C5 C6 -0.1(14) . . . . ?
C4 C5 C6 N2 179.3(8) . . . . ?
C4 C5 C6 C1 1.6(12) . . . . ?
C6 N2 C7 N1 2.0(9) . . . . ?
C6 N2 C7 C8 -178.5(7) . . . . ?
C6 C1 C2 C3 1.3(12) . . . . ?
C7 N1 C1 C2 -178.2(8) . . . . ?
C7 N1 C1 C6 0.8(8) . . . . ?
C7 N1 C14 C15 113.9(10) . . . . ?
C7 N1 C14 C19 -71.3(11) . . . . ?
C7 N2 C6 C1 -1.5(9) . . . . ?
C7 N2 C6 C5 -179.4(9) . . . . ?
C7 C8 C9 C10 -177.1(8) . . . . ?
C7 C8 C13 C12 176.9(8) . . . . ?
C8 C9 C10 C11 0.5(14) . . . . ?
C9 C8 C13 C12 -1.1(13) . . . . ?
C9 C10 C11 C12 -1.5(15) . . . . ?
C10 C11 C12 C13 1.2(14) . . . . ?
C11 C12 C13 C8 0.1(13) . . . . ?
C13 C8 C9 C10 0.8(13) . . . . ?
C14 N1 C1 C2 7.3(13) . . . . ?
C14 N1 C1 C6 -173.7(7) . . . . ?
C14 N1 C7 N2 172.2(7) . . . . ?
C14 N1 C7 C8 -7.3(13) . . . . ?
C14 C15 C16 C17 -0.6(14) . . . . ?
C15 C14 C19 C18 -3.4(13) . . . . ?
C15 C16 C17 O1 -179.7(9) . . . . ?
C15 C16 C17 C18 0.0(14) . . . . ?
C16 C17 C18 C19 -1.0(14) . . . . ?
C17 C18 C19 C14 2.7(13) . . . . ?
C19 C14 C15 C16 2.3(13) . . . . ?
C20 O1 C17 C16 180.0(9) . . . . ?
C20 O1 C17 C18 0.3(14) . . . . ?
N002 C00H C00Q C018 -179.1(9) . . . . ?
N002 C00H C009 N001 -0.9(9) . . . . ?
N002 C00H C009 C00K 178.9(7) . . . . ?
N004 C00J C00S C00M 178.3(9) . . . . ?
N004 C00J C00Y C00T 179.8(9) . . . . ?
C00A C00P C013 C015 0.1(14) . . . . ?
C00A C011 C016 C015 0.1(14) . . . . ?
C00E N001 C007 C00M -70.9(11) . . . . ?
C00E N001 C007 C00T 113.7(10) . . . . ?
C00E N001 C009 C00H 1.4(9) . . . . ?
C00E N001 C009 C00K -178.3(8) . . . . ?
C00E N002 C00H C00Q 179.2(9) . . . . ?
C00E N002 C00H C009 0.0(9) . . . . ?
C00E C00A C00P C013 -177.3(8) . . . . ?
C00E C00A C011 C016 177.2(8) . . . . ?
C00H N002 C00E N001 0.9(9) . . . . ?
C00H N002 C00E C00A -179.7(7) . . . . ?
C00H C00Q C018 C012 0.3(15) . . . . ?
C00K C012 C018 C00Q -0.2(16) . . . . ?
C00P C00A C00E N001 -27.9(12) . . . . ?
C00P C00A C00E N002 152.7(8) . . . . ?
C00P C00A C011 C016 -1.1(13) . . . . ?
C00P C013 C015 C016 -1.1(15) . . . . ?
C00Q C00H C009 N001 179.8(7) . . . . ?
C00Q C00H C009 C00K -0.4(12) . . . . ?
C00S C00J C00Y C00T -1.4(15) . . . . ?
C00S C00M C007 N001 -178.3(8) . . . . ?
C00S C00M C007 C00T -3.0(14) . . . . ?
C00Y C00J C00S C00M -0.4(14) . . . . ?
C00Y C00T C007 N001 176.5(8) . . . . ?
C00Y C00T C007 C00M 1.2(14) . . . . ?
C007 N001 C00E N002 171.7(7) . . . . ?
C007 N001 C00E C00A -7.7(13) . . . . ?
C007 N001 C009 C00H -172.4(7) . . . . ?
C007 N001 C009 C00K 7.9(13) . . . . ?
C007 C00M C00S C00J 2.6(14) . . . . ?
C007 C00T C00Y C00J 1.0(15) . . . . ?
C009 N001 C00E N002 -1.4(9) . . . . ?
C009 N001 C00E C00A 179.2(7) . . . . ?
C009 N001 C007 C00M 101.3(10) . . . . ?
C009 N001 C007 C00T -74.1(11) . . . . ?
C009 C00H C00Q C018 0.0(13) . . . . ?
C009 C00K C012 C018 -0.2(14) . . . . ?
C011 C00A C00E N001 153.9(8) . . . . ?
C011 C00A C00E N002 -25.5(12) . . . . ?
C011 C00A C00P C013 1.0(13) . . . . ?
C012 C00K C009 N001 -179.8(8) . . . . ?
C012 C00K C009 C00H 0.5(12) . . . . ?
C013 C015 C016 C011 1.0(14) . . . . ?
C019 N004 C00J C00S 1.8(14) . . . . ?
C019 N004 C00J C00Y -179.5(10) . . . . ?
